data_2204307
loop_
_publ_author_name
'Johnston, Andrea'
'Florence, Alastair J.'
'Shankland, Kenneth'
'Markvardsen, Anders'
'Shankland, Norman'
'Steele, Gerald'
'Cosgrove, Stephen D.'

_publ_section_title
;Powder study of
 <i>N</i>-[2-(4-hydroxy-2-oxo-2,3-dihydro-1,3-benzothiazol-7-yl)ethyl]-3-[2-(2-naphthalen-1-ylethoxy)ethylsulfonyl]propylaminium
 benzoate
;
_journal_issue 10
_journal_name_full 'Acta Crystallographica Section E'
_journal_page_first o1751
_journal_page_last o1753
_journal_paper_doi 10.1107/S1600536804021105
_journal_volume 60
_journal_year 2004
_chemical_formula_iupac 'C26 H31 N2 O5 S2 +, C7 H5 O2 -'
_chemical_formula_moiety 'C26 H31 N2 O5 S2 +, C7 H5 O2 -'
_chemical_formula_sum 'C33 H36 N2 O7 S2'
_chemical_formula_weight 636.77
_chemical_name_systematic
;
N-[2-(4-hydroxy-2-oxo-2,3-dihydro-1,3-benzothiazol-7-yl)ethyl]-
3-[2-(2-naphthalen-1-ylethoxy)ethylsulfonyl]propylaminium benzoate
;
_space_group_IT_number 2
_symmetry_cell_setting triclinic
_symmetry_space_group_name_Hall '-P 1'
_symmetry_space_group_name_H-M 'P -1'
_cell_angle_alpha 84.385(2)
_cell_angle_beta 87.4653(19)
_cell_angle_gamma 75.7135(13)
_cell_formula_units_Z 2
_cell_length_a 7.63122(17)
_cell_length_b 13.6673(3)
_cell_length_c 15.8058(5)
_cell_measurement_reflns_used 1347
_cell_measurement_temperature 295
_cell_measurement_theta_max 34.5
_cell_measurement_theta_min 2.5
_cell_volume 1589.52(7)
_computing_data_collection 'Bruker AXS D8-Advance control sofware'
_computing_data_reduction 'DASH (David et al., 2001)'
_computing_structure_refinement 'TOPAS (Coehlo, 2003)'
_computing_structure_solution DASH
_diffrn_ambient_temperature 295
_diffrn_measurement_device_type 'Bruker AXS D8 Advance'
_diffrn_radiation_monochromator 'primary focussing, Ge 111'
_diffrn_radiation_type 'Cu K\a~1~'
_diffrn_radiation_wavelength 1.54056
_diffrn_reflns_limit_h_max 5
_diffrn_reflns_limit_h_min 0
_diffrn_reflns_limit_k_max 10
_diffrn_reflns_limit_k_min -9
_diffrn_reflns_limit_l_max 11
_diffrn_reflns_limit_l_min -11
_diffrn_reflns_number 1347
_exptl_absorpt_coefficient_mu 1.938
_exptl_absorpt_correction_type none
_exptl_crystal_density_diffrn 1.3283
_exptl_crystal_density_method 'not measured'
_exptl_crystal_F_000 672
_refine_diff_density_max .20
_refine_diff_density_min -.15
_refine_ls_extinction_method none
_refine_ls_goodness_of_fit_all 1.60
_refine_ls_hydrogen_treatment refxyz
_refine_ls_matrix_type sparse
_refine_ls_number_constraints 1
_refine_ls_number_parameters 213
_refine_ls_number_restraints 194
_refine_ls_shift/su_max 0.049
_refine_ls_weighting_scheme sigma
_cod_data_source_file cv6353.cif
_cod_data_source_block I
_cod_depositor_comments
;
The following automatic conversions were performed:
'_symmetry_cell_setting' value 'Triclinic' changed to 'triclinic'
according to '/home/saulius/struct/CIF-dictionaries/cif_core.dic'
dictionary named 'cif_core.dic' version 2.4.1 from 2010-06-29.

Automatic conversion script
Id: cif_fix_enum 1527 2010-12-29 10:47:43Z saulius 

The following automatic conversions were performed:

'_symmetry_cell_setting' value 'Triclinic' changed to 'triclinic'
according to /home/saulius/struct/CIF-dictionaries/cif_core.dic
dictionary named 'cif_core.dic' version 2.4.1 from 2010-06-29.

Automatic conversion script
Id: cif_fix_values 1715 2011-07-08 13:25:40Z adriana 
;
_cod_database_code 2204307

loop_
_symmetry_equiv_pos_as_xyz
x,y,z
-x,-y,-z

loop_
_atom_site_label
_atom_site_fract_x
_atom_site_fract_y
_atom_site_fract_z
_atom_site_U_iso_or_equiv
_atom_site_adp_type
_atom_site_calc_flag
_atom_site_refinement_flags
_atom_site_occupancy
_atom_site_disorder_assembly
_atom_site_disorder_group
_atom_site_type_symbol
S1 0.8648(18) 0.4241(10) 0.5995(11) 0.0588(15) Uiso d D 1 . . S
S2 1.249(2) 0.9911(10) 0.5989(12) 0.0588(15) Uiso d D 1 . . S
O1 0.993(3) 0.301(2) 0.478(2) 0.0588(15) Uiso d D 1 . . O
O2 0.555(4) 0.625(2) 0.347(3) 0.0588(15) Uiso d D 1 . . O
O3 1.381(3) 0.9424(19) 0.661(2) 0.0588(15) Uiso d D 1 . . O
O4 1.277(3) 0.956(2) 0.515(2) 0.0588(15) Uiso d D 1 . . O
O5 1.062(4) 1.182(3) 0.711(2) 0.0588(15) Uiso d D 1 . . O
N1 0.792(7) 0.453(4) 0.441(3) 0.0588(15) Uiso d D 1 . . N
N2 0.863(6) 0.734(4) 0.687(3) 0.0588(15) Uiso d D 1 . . N
C1 0.896(7) 0.382(4) 0.495(3) 0.0588(15) Uiso d D 1 . . C
C2 0.713(7) 0.537(4) 0.563(4) 0.0588(15) Uiso d D 1 . . C
C3 0.691(7) 0.539(4) 0.476(4) 0.0588(15) Uiso d D 1 . . C
C4 0.576(6) 0.622(4) 0.432(5) 0.0588(15) Uiso d D 1 . . C
C5 0.483(6) 0.701(4) 0.478(4) 0.0588(15) Uiso d D 1 . . C
H5 0.41(5) 0.76(3) 0.45(3) 0.0760 Uiso d D 1 . . H
C6 0.510(6) 0.698(4) 0.565(4) 0.0588(15) Uiso d D 1 . . C
H6 0.45(6) 0.75(3) 0.60(3) 0.0760 Uiso d D 1 . . H
C7 0.627(7) 0.618(4) 0.609(4) 0.0588(15) Uiso d D 1 . . C
C8 0.656(6) 0.616(5) 0.704(4) 0.0588(15) Uiso d D 1 . . C
H8A 0.76(5) 0.56(3) 0.72(3) 0.0760 Uiso d D 1 . . H
H8B 0.55(5) 0.61(3) 0.73(3) 0.0760 Uiso d D 1 . . H
C9 0.693(8) 0.713(5) 0.727(4) 0.0588(15) Uiso d D 1 . . C
H9A 0.59(5) 0.77(3) 0.71(3) 0.0760 Uiso d D 1 . . H
H9B 0.70(6) 0.71(3) 0.79(3) 0.0760 Uiso d D 1 . . H
C10 0.856(7) 0.845(5) 0.678(4) 0.0588(15) Uiso d D 1 . . C
H10A 0.81(5) 0.87(3) 0.73(3) 0.0760 Uiso d D 1 . . H
H10B 0.78(6) 0.88(3) 0.63(3) 0.0760 Uiso d D 1 . . H
C11 1.040(7) 0.864(4) 0.656(4) 0.0588(15) Uiso d D 1 . . C
H11A 1.09(5) 0.83(3) 0.61(3) 0.0760 Uiso d D 1 . . H
H11B 1.12(5) 0.84(3) 0.70(3) 0.0760 Uiso d D 1 . . H
C12 1.036(7) 0.975(5) 0.638(4) 0.0588(15) Uiso d D 1 . . C
H12A 1.01(6) 1.01(3) 0.69(3) 0.0760 Uiso d D 1 . . H
H12B 0.95(5) 1.01(3) 0.60(3) 0.0760 Uiso d D 1 . . H
C13 1.241(6) 1.123(4) 0.589(4) 0.0588(15) Uiso d D 1 . . C
H13A 1.34(6) 1.13(3) 0.56(3) 0.0760 Uiso d D 1 . . H
H13B 1.13(5) 1.16(3) 0.56(3) 0.0760 Uiso d D 1 . . H
C14 1.241(7) 1.162(4) 0.675(5) 0.0588(15) Uiso d D 1 . . C
H14A 1.32(5) 1.11(3) 0.71(3) 0.0760 Uiso d D 1 . . H
H14B 1.28(5) 1.22(3) 0.67(3) 0.0760 Uiso d D 1 . . H
C15 1.033(7) 1.240(4) 0.781(5) 0.0588(15) Uiso d D 1 . . C
H15A 1.07(5) 1.30(3) 0.77(3) 0.0760 Uiso d D 1 . . H
H15B 1.10(5) 1.20(3) 0.83(3) 0.0760 Uiso d D 1 . . H
C16 0.832(8) 1.267(4) 0.803(3) 0.0588(15) Uiso d D 1 . . C
H16A 0.81(6) 1.32(3) 0.84(3) 0.0760 Uiso d D 1 . . H
H16B 0.77(5) 1.29(3) 0.75(2) 0.0760 Uiso d D 1 . . H
C17 0.773(6) 1.176(4) 0.846(4) 0.0588(15) Uiso d D 1 . . C
C18 0.705(7) 1.116(5) 0.797(3) 0.0588(15) Uiso d D 1 . . C
H18 0.69(5) 1.13(3) 0.74(3) 0.0760 Uiso d D 1 . . H
C19 0.650(7) 1.033(4) 0.835(4) 0.0588(15) Uiso d D 1 . . C
H19 0.61(5) 0.99(3) 0.80(3) 0.0760 Uiso d D 1 . . H
C20 0.673(7) 1.004(3) 0.920(5) 0.0588(15) Uiso d D 1 . . C
H20 0.64(5) 0.94(3) 0.94(4) 0.0760 Uiso d D 1 . . H
C21 0.747(6) 1.062(4) 0.972(5) 0.0588(15) Uiso d D 1 . . C
C22 0.802(6) 1.148(4) 0.934(4) 0.0588(15) Uiso d D 1 . . C
C23 0.876(6) 1.205(4) 0.987(6) 0.0588(15) Uiso d D 1 . . C
H23 0.91(6) 1.27(3) 0.96(3) 0.0760 Uiso d D 1 . . H
C24 0.902(7) 1.175(5) 1.072(5) 0.0588(15) Uiso d D 1 . . C
H24 0.94(6) 1.22(3) 1.11(3) 0.0760 Uiso d D 1 . . H
C25 0.836(7) 1.096(5) 1.109(3) 0.0588(15) Uiso d D 1 . . C
H25 0.85(5) 1.08(3) 1.17(3) 0.0760 Uiso d D 1 . . H
C26 0.772(7) 1.035(4) 1.061(5) 0.0588(15) Uiso d D 1 . . C
H26 0.74(5) 0.98(3) 1.09(3) 0.0760 Uiso d D 1 . . H
H3N 0.88(6) 0.71(3) 0.64(3) 0.0760 Uiso d D 1 . . H
H2N 0.96(5) 0.70(3) 0.72(3) 0.0760 Uiso d D 1 . . H
H1N 0.79(7) 0.45(4) 0.39(3) 0.0760 Uiso d D 1 . . H
H21 0.63(6) 0.57(3) 0.32(3) 0.0760 Uiso d D 1 . . H
O6 0.172(13) 0.504(9) 0.726(8) 0.0588(15) Uiso d G 0.5 A 2 O
O7 0.117(13) 0.632(9) 0.803(8) 0.0588(15) Uiso d G 0.5 A 2 O
C27 0.161(13) 0.538(9) 0.798(8) 0.0588(15) Uiso d G 0.5 A 2 C
C28 0.199(13) 0.467(9) 0.876(8) 0.0588(15) Uiso d G 0.5 A 2 C
C29 0.318(13) 0.373(9) 0.873(8) 0.0588(15) Uiso d G 0.5 A 2 C
C30 0.353(13) 0.306(9) 0.946(8) 0.0588(15) Uiso d G 0.5 A 2 C
C31 0.270(13) 0.335(9) 1.023(8) 0.0588(15) Uiso d G 0.5 A 2 C
C32 0.150(13) 0.429(9) 1.026(8) 0.0588(15) Uiso d G 0.5 A 2 C
C33 0.114(13) 0.495(9) 0.953(8) 0.0588(15) Uiso d G 0.5 A 2 C
H29 0.376(13) 0.353(9) 0.820(8) 0.0760 Uiso d G 0.5 A 2 H
H30 0.435(13) 0.241(9) 0.944(8) 0.0760 Uiso d G 0.5 A 2 H
H31 0.294(13) 0.289(9) 1.073(8) 0.0760 Uiso d G 0.5 A 2 H
H32 0.094(13) 0.448(9) 1.079(8) 0.0760 Uiso d G 0.5 A 2 H
H33 0.032(13) 0.559(9) 0.955(8) 0.0760 Uiso d G 0.5 A 2 H
O6P 0.268(13) 0.520(9) 0.715(8) 0.0588(15) Uiso d G 0.5 A 1 O
O7P 0.093(13) 0.632(9) 0.790(8) 0.0588(15) Uiso d G 0.5 A 1 O
C27P 0.213(13) 0.550(9) 0.786(8) 0.0588(15) Uiso d G 0.5 A 1 C
C28P 0.289(13) 0.490(9) 0.866(8) 0.0588(15) Uiso d G 0.5 A 1 C
C29P 0.346(13) 0.385(9) 0.869(8) 0.0588(15) Uiso d G 0.5 A 1 C
C30P 0.415(13) 0.329(9) 0.943(8) 0.0588(15) Uiso d G 0.5 A 1 C
C31P 0.430(13) 0.379(9) 1.014(8) 0.0588(15) Uiso d G 0.5 A 1 C
C32P 0.375(13) 0.484(9) 1.011(8) 0.0588(15) Uiso d G 0.5 A 1 C
C33P 0.303(13) 0.539(9) 0.937(8) 0.0588(15) Uiso d G 0.5 A 1 C
H29P 0.336(13) 0.352(9) 0.820(8) 0.0760 Uiso d G 0.5 A 1 H
H30P 0.453(13) 0.258(9) 0.945(8) 0.0760 Uiso d G 0.5 A 1 H
H31P 0.478(13) 0.340(9) 1.065(8) 0.0760 Uiso d G 0.5 A 1 H
H32P 0.385(13) 0.517(9) 1.060(8) 0.0760 Uiso d G 0.5 A 1 H
H33P 0.265(13) 0.611(9) 0.935(8) 0.0760 Uiso d G 0.5 A 1 H

loop_
_atom_type_symbol
_atom_type_description
_atom_type_scat_source
N N 'International Tables Vol C Table 6.1.1.4'
C C 'International Tables Vol C Table 6.1.1.4'
H H 'International Tables Vol C Table 6.1.1.4'
S S 'International Tables Vol C Table 6.1.1.4'
O O 'International Tables Vol C Table 6.1.1.4'

loop_
_geom_angle_atom_site_label_1
_geom_angle_atom_site_label_2
_geom_angle_atom_site_label_3
_geom_angle
_geom_angle_publ_flag
C1 S1 C2 92(3) no
O3 S2 O4 117(2) no
O3 S2 C12 108(3) no
O3 S2 C13 108(2) no
O4 S2 C12 108(2) no
O4 S2 C13 108(3) no
C12 S2 C13 108(3) no
C14 O5 C15 116(4) no
C1 N1 C3 116(5) no
C9 N2 C10 112(5) no
O1 C1 N1 127(5) no
S1 C1 N1 109(4) no
S1 C1 O1 124(4) no
S1 C2 C3 110(4) no
C3 C2 C7 122(5) no
S1 C2 C7 128(5) no
N1 C3 C2 114(5) no
C2 C3 C4 121(5) no
N1 C3 C4 126(6) no
O2 C4 C5 121(5) no
O2 C4 C3 121(5) no
C3 C4 C5 118(7) no
C4 C5 C6 120(5) no
C5 C6 C7 122(5) no
C2 C7 C8 121(5) no
C6 C7 C8 122(5) no
C2 C7 C6 117(6) no
C7 C8 C9 112(5) no
N2 C9 C8 114(5) no
N2 C10 C11 112(5) no
C10 C11 C12 113(5) no
S2 C12 C11 111(4) no
S2 C13 C14 111(4) no
O5 C14 C13 110(4) no
O5 C15 C16 109(5) no
C15 C16 C17 111(4) no
C18 C17 C22 121(5) no
C16 C17 C18 119(5) no
C16 C17 C22 120(5) no
C17 C18 C19 120(5) no
C18 C19 C20 121(5) no
C19 C20 C21 120(5) no
C20 C21 C26 122(5) no
C22 C21 C26 119(5) no
C20 C21 C22 119(6) no
C17 C22 C23 123(5) no
C21 C22 C23 118(6) no
C17 C22 C21 119(5) no
C22 C23 C24 121(6) no
C23 C24 C25 120(6) no
C24 C25 C26 121(6) no
C21 C26 C25 120(5) no
O6 C27 O7 119 no
O6P C27P O7P 120 no
O6 C27 C28 120 no
O6P C27P C28P 120 no
O7 C27 C28 120 no
O7P C27P C28P 120 no
C27 C28 C29 120 no
C27P C28P C29P 120 no
C27 C28 C33 120 no
C27P C28P C33P 120 no
C29 C28 C33 120 no
C29P C28P C33P 120 no
C28 C29 C30 121 no
C28P C29P C30P 120 no
C29 C30 C31 120 no
C29P C30P C31P 119 no
C30 C31 C32 120 no
C30P C31P C32P 121 no
C31 C32 C33 120 no
C31P C32P C33P 120 no
C28 C33 C32 120 no
C28P C33P C32P 120 no
C28 C29 H29 120 no
C28P C29P H29P 119 no
C30 C29 H29 119 no
C30P C29P H29P 120 no
C29 C30 H30 120 no
C29P C30P H30P 120 no
C31 C30 H30 120 no
C31P C30P H30P 120 no
C30 C31 H31 120 no
C30P C31P H31P 119 no
C32 C31 H31 121 no
C32P C31P H31P 120 no
C31 C32 H32 119 no
C31P C32P H32P 120 no
C33 C32 H32 121 no
C33P C32P H32P 121 no
C28 C33 H33 120 no
C28P C33P H33P 120 no
C32 C33 H33 120 no
C32P C33P H33P 120 no

loop_
_geom_bond_atom_site_label_1
_geom_bond_atom_site_label_2
_geom_bond_distance
_geom_bond_publ_flag
S1 C1 1.79(5) no
S1 C2 1.75(6) no
S2 O3 1.43(3) no
S2 O4 1.44(4) no
S2 C12 1.77(6) no
S2 C13 1.78(5) no
O1 C1 1.22(6) no
O2 C4 1.36(9) no
O5 C14 1.43(7) no
O5 C15 1.40(8) no
N1 C1 1.35(7) no
N1 C3 1.39(8) no
N2 C10 1.50(8) no
N2 C9 1.50(8) no
C2 C3 1.39(9) no
C2 C7 1.39(8) no
C3 C4 1.40(8) no
C4 C5 1.39(8) no
C5 C6 1.40(9) no
C6 C7 1.38(8) no
C7 C8 1.52(9) no
C8 C9 1.50(9) no
C10 C11 1.51(8) no
C11 C12 1.51(9) no
C13 C14 1.51(10) no
C15 C16 1.52(8) no
C16 C17 1.52(8) no
C17 C18 1.38(8) no
C17 C22 1.42(9) no
C18 C19 1.38(8) no
C19 C20 1.37(10) no
C20 C21 1.42(9) no
C21 C26 1.43(11) no
C21 C22 1.42(8) no
C22 C23 1.42(9) no
C23 C24 1.37(12) no
C24 C25 1.37(9) no
C25 C26 1.37(9) no
O2 H21 1.0(4) no
N1 H1N 0.8(5) no
N2 H2N 0.9(5) no
N2 H3N 0.8(4) no
C5 H5 0.9(4) no
C6 H6 1.0(5) no
C8 H8A 1.0(4) no
C8 H8B 0.9(4) no
C9 H9A 1.0(4) no
C9 H9B 1.0(5) no
C10 H10A 0.9(5) no
C10 H10B 1.0(4) no
C11 H11A 0.9(4) no
C11 H11B 0.9(5) no
C12 H12A 1.0(5) no
C12 H12B 0.9(4) no
C13 H13B 1.0(4) no
C13 H13A 0.9(5) no
C14 H14B 0.9(5) no
C14 H14A 1.0(5) no
C15 H15A 0.9(4) no
C15 H15B 1.0(5) no
C16 H16A 1.0(5) no
C16 H16B 1.0(3) no
C18 H18 0.9(5) no
C19 H19 1.0(3) no
C20 H20 1.0(5) no
C23 H23 1.0(5) no
C24 H24 1.0(5) no
C25 H25 1.0(5) no
C26 H26 0.9(4) no
O6 C27 1.26 no
O6P C27P 1.25 no
O7 C27 1.25 no
O7P C27P 1.27 no
C27 C28 1.48 no
C27P C28P 1.50 no
C28 C29 1.38 no
C28P C29P 1.39 no
C28 C33 1.40 no
C28P C33P 1.38 no
C29 C30 1.39 no
C29P C30P 1.38 no
C30 C31 1.39 no
C30P C31P 1.39 no
C31 C32 1.39 no
C31P C32P 1.39 no
C32 C33 1.39 no
C32P C33P 1.38 no
C29 H29 0.96 no
C29P H29P 0.95 no
C30 H30 0.95 no
C30P H30P 0.94 no
C31 H31 0.96 no
C31P H31P 0.96 no
C32 H32 0.95 no
C32P H32P 0.95 no
C33 H33 0.94 no
C33P H33P 0.95 no

loop_
_geom_hbond_atom_site_label_D
_geom_hbond_atom_site_label_H
_geom_hbond_atom_site_label_A
_geom_hbond_site_symmetry_A
_geom_hbond_distance_DH
_geom_hbond_distance_HA
_geom_hbond_distance_DA
_geom_hbond_angle_DHA
_geom_hbond_publ_flag
N2 H3N O1 2_766 0.8(4) 2.1(5) 2.82(6) 151(12) no
N2 H2N O7P 1_655 0.9(5) 1.6(4) 2.51(13) 167(14) no
N1 H1N O6P 2_666 0.8(5) 1.7(5) 2.50(13) 161(13) no
O2 H21 O6P 2_666 1.0(4) 1.4(5) 2.38(12) 174(13) no
N2 H2N O7 1_655 0.9(5) 1.8(4) 2.75(13) 168(14) no
N1 H1N O6 2_666 0.8(5) 1.9(5) 2.67(13) 152(13) no
O2 H21 O6 2_666 1.0(4) 1.8(5) 2.67(12) 158(12) no
